data_7063135
loop_
_publ_author_name
'Zou, Jie'
'Pan, Yi'
'Zhang, Di'
'Zhang, Jie'
'Chen, Weilong'
'Sun, Hongyan'
'Lau, Kai-Chung'
'Luo, Jingdong'

_publ_section_title
;
 From byproducts to NLO-active dyes: catalyst-free transfer hydrogenation
 in the modular synthesis of merocyanines
;
_journal_issue 19
_journal_name_full 'New Journal of Chemistry'
_journal_page_first 8578
_journal_page_last 8588
_journal_paper_doi 10.1039/D4NJ00820K
_journal_volume 48
_journal_year 2024
_chemical_formula_sum 'C43 H51 Cl N4 O2'
_chemical_formula_weight 691.32
_space_group_crystal_system monoclinic
_space_group_IT_number 15
_space_group_name_Hall '-C 2yc'
_space_group_name_H-M_alt 'C 1 2/c 1'
_atom_sites_solution_hydrogens geom
_audit_creation_method SHELXL-2016/6
_audit_update_record
;
2023-08-22 deposited with the CCDC.	2024-04-09 downloaded from the CCDC.
;
_cell_angle_alpha 90
_cell_angle_beta 131.8510(10)
_cell_angle_gamma 90
_cell_formula_units_Z 8
_cell_length_a 30.3974(8)
_cell_length_b 15.2528(4)
_cell_length_c 22.3991(9)
_cell_measurement_reflns_used 9915
_cell_measurement_temperature 173(2)
_cell_measurement_theta_max 74.52
_cell_measurement_theta_min 3.49
_cell_volume 7735.8(4)
_computing_cell_refinement 'Bruker Saint'
_computing_data_collection 'Bruker Apex3'
_computing_data_reduction 'Bruker Saint'
_computing_structure_refinement 'SHELXL-2016/6 (Sheldrick, 2016)'
_computing_structure_solution 'SHELXT 2014/5 (Sheldrick, 2014)'
_diffrn_ambient_temperature 173(2)
_diffrn_measured_fraction_theta_full 0.999
_diffrn_measured_fraction_theta_max 0.995
_diffrn_measurement_device_type 'Bruker D8 Venture Photon II'
_diffrn_measurement_method 'phi and omega scans'
_diffrn_radiation_type CuK\a
_diffrn_radiation_wavelength 1.54178
_diffrn_reflns_av_R_equivalents 0.0987
_diffrn_reflns_av_unetI/netI 0.0856
_diffrn_reflns_Laue_measured_fraction_full 0.999
_diffrn_reflns_Laue_measured_fraction_max 0.995
_diffrn_reflns_limit_h_max 37
_diffrn_reflns_limit_h_min -37
_diffrn_reflns_limit_k_max 19
_diffrn_reflns_limit_k_min -18
_diffrn_reflns_limit_l_max 27
_diffrn_reflns_limit_l_min -27
_diffrn_reflns_number 32612
_diffrn_reflns_point_group_measured_fraction_full 0.999
_diffrn_reflns_point_group_measured_fraction_max 0.995
_diffrn_reflns_theta_full 67.679
_diffrn_reflns_theta_max 74.545
_diffrn_reflns_theta_min 3.494
_diffrn_source 'micro focus'
_exptl_absorpt_coefficient_mu 1.183
_exptl_absorpt_correction_T_max 0.7538
_exptl_absorpt_correction_T_min 0.4217
_exptl_absorpt_correction_type multi-scan
_exptl_absorpt_process_details
;
 SADABS 2016/2: Krause, L., Herbst-Irmer, R., Sheldrick G.M. & Stalke D.,
 J. Appl. Cryst. 48 (2015) 3-10
;
_exptl_crystal_colour purple
_exptl_crystal_density_diffrn 1.187
_exptl_crystal_description needle
_exptl_crystal_F_000 2960
_exptl_crystal_size_max 0.37
_exptl_crystal_size_mid 0.03
_exptl_crystal_size_min 0.02
_refine_diff_density_max 1.154
_refine_diff_density_min -0.682
_refine_diff_density_rms 0.107
_refine_ls_extinction_method none
_refine_ls_goodness_of_fit_ref 1.143
_refine_ls_hydrogen_treatment constr
_refine_ls_matrix_type full
_refine_ls_number_parameters 498
_refine_ls_number_reflns 7878
_refine_ls_number_restraints 168
_refine_ls_restrained_S_all 1.135
_refine_ls_R_factor_all 0.1141
_refine_ls_R_factor_gt 0.0974
_refine_ls_shift/su_max 0.001
_refine_ls_shift/su_mean 0.000
_refine_ls_structure_factor_coef Fsqd
_refine_ls_weighting_details 'w=1/[\s^2^(Fo^2^)+(0.2000P)^2^] where P=(Fo^2^+2Fc^2^)/3'
_refine_ls_weighting_scheme calc
_refine_ls_wR_factor_gt 0.2699
_refine_ls_wR_factor_ref 0.2964
_reflns_Friedel_coverage 0.000
_reflns_number_gt 5951
_reflns_number_total 7878
_reflns_threshold_expression 'I > 2\s(I)'
_cod_data_source_file d4nj00820k3.cif
_cod_data_source_block 1_a
_cod_depositor_comments 'Adding full bibliography for 7063135--7063138.cif.'
_cod_original_sg_symbol_H-M 'C 2/c'
_cod_database_code 7063135
_shelx_shelxl_version_number 2016/6
_shelx_space_group_comment
;
The symmetry employed for this shelxl refinement is uniquely defined
by the following loop, which should always be used as a source of
symmetry information in preference to the above space-group names.
They are only intended as comments.
;

loop_
_space_group_symop_operation_xyz
'x, y, z'
'-x, y, -z+1/2'
'x+1/2, y+1/2, z'
'-x+1/2, y+1/2, -z+1/2'
'-x, -y, -z'
'x, -y, z-1/2'
'-x+1/2, -y+1/2, -z'
'x+1/2, -y+1/2, z-1/2'

loop_
_atom_site_label
_atom_site_type_symbol
_atom_site_fract_x
_atom_site_fract_y
_atom_site_fract_z
_atom_site_U_iso_or_equiv
_atom_site_adp_type
_atom_site_occupancy
_atom_site_site_symmetry_order
_atom_site_calc_flag
_atom_site_refinement_flags_posn
_atom_site_refinement_flags_adp
_atom_site_refinement_flags_occupancy
_atom_site_disorder_assembly
_atom_site_disorder_group
Cl1 Cl 0.43194(3) 0.64472(5) 0.53635(4) 0.0515(3) Uani 1 1 d . . . . .
O1 O 0.66824(8) 0.61575(14) 0.91582(11) 0.0419(5) Uani 1 1 d . . . . .
O2 O 0.14075(13) 0.51507(19) -0.08862(14) 0.0661(7) Uani 1 1 d D . . . .
N1 N 0.77272(16) 0.6607(2) 1.12042(19) 0.0638(8) Uani 1 1 d . . . . .
N2 N 0.73830(15) 0.3814(2) 1.10093(18) 0.0591(7) Uani 1 1 d . . . . .
N3 N 0.62702(18) 0.3098(3) 0.8940(2) 0.0715(9) Uani 1 1 d . . . . .
N4 N 0.22729(10) 0.45963(17) 0.18218(15) 0.0402(5) Uani 1 1 d . . . . .
C1 C 0.74741(14) 0.6016(2) 1.07924(18) 0.0479(7) Uani 1 1 d . . . . .
C2 C 0.72730(13) 0.4453(2) 1.06715(17) 0.0454(7) Uani 1 1 d . . . . .
C3 C 0.63267(14) 0.3841(2) 0.89248(18) 0.0492(7) Uani 1 1 d . . . . .
C4 C 0.71589(12) 0.5275(2) 1.02882(17) 0.0409(6) Uani 1 1 d . . . . .
C5 C 0.67567(12) 0.5366(2) 0.94678(17) 0.0394(6) Uani 1 1 d . . . . .
C6 C 0.63657(12) 0.4751(2) 0.88384(16) 0.0397(6) Uani 1 1 d . . . . .
C7 C 0.60226(11) 0.5175(2) 0.81178(16) 0.0386(6) Uani 1 1 d . . . . .
C8 C 0.62285(12) 0.6120(2) 0.82732(16) 0.0394(6) Uani 1 1 d . . . . .
C9 C 0.57800(15) 0.6816(3) 0.8033(2) 0.0549(8) Uani 1 1 d . . . . .
H9A H 0.549385 0.688227 0.744848 0.082 Uiso 1 1 calc R U . . .
H9B H 0.598255 0.737521 0.828307 0.082 Uiso 1 1 calc R U . . .
H9C H 0.557335 0.664056 0.821104 0.082 Uiso 1 1 calc R U . . .
C10 C 0.65408(14) 0.6317(2) 0.7971(2) 0.0471(7) Uani 1 1 d . . . . .
H10A H 0.625653 0.628461 0.738463 0.071 Uiso 1 1 calc R U . . .
H10B H 0.685562 0.588625 0.819188 0.071 Uiso 1 1 calc R U . . .
H10C H 0.671173 0.690664 0.814219 0.071 Uiso 1 1 calc R U . . .
C11 C 0.55762(12) 0.4773(2) 0.73580(16) 0.0410(6) Uani 1 1 d . . . . .
H11 H 0.553885 0.415386 0.734528 0.049 Uiso 1 1 calc R U . . .
C12 C 0.51989(12) 0.5212(2) 0.66485(17) 0.0411(6) Uani 1 1 d . . . . .
H12 H 0.522861 0.583310 0.667062 0.049 Uiso 1 1 calc R U . . .
C13 C 0.47631(12) 0.4827(2) 0.58748(16) 0.0389(6) Uani 1 1 d . . . . .
C14 C 0.47616(14) 0.3848(2) 0.57723(18) 0.0468(7) Uani 1 1 d . . . . .
H14A H 0.453799 0.356374 0.589669 0.056 Uiso 1 1 calc R U . . .
H14B H 0.517322 0.363037 0.616363 0.056 Uiso 1 1 calc R U . . .
C15 C 0.44907(14) 0.3574(2) 0.4929(2) 0.0502(7) Uani 1 1 d . . . . .
H15 H 0.476322 0.379164 0.485724 0.060 Uiso 1 1 calc R U . . .
C16 C 0.39046(16) 0.4018(2) 0.4296(2) 0.0529(8) Uani 1 1 d . . . . .
H16A H 0.360997 0.376208 0.430575 0.063 Uiso 1 1 calc R U . . .
H16B H 0.377213 0.389323 0.376394 0.063 Uiso 1 1 calc R U . . .
C17 C 0.39180(12) 0.5014(2) 0.43997(16) 0.0401(6) Uani 1 1 d . . . . .
C18 C 0.43477(12) 0.5332(2) 0.52119(17) 0.0392(6) Uani 1 1 d . . . . .
C19 C 0.44564(14) 0.2559(2) 0.4824(2) 0.0530(8) Uani 1 1 d . . . . .
C20 C 0.42616(18) 0.2352(3) 0.3990(3) 0.0644(9) Uani 1 1 d . . . . .
H20A H 0.429693 0.172102 0.394810 0.097 Uiso 1 1 calc R U . . .
H20B H 0.451579 0.267222 0.394144 0.097 Uiso 1 1 calc R U . . .
H20C H 0.385036 0.253389 0.356054 0.097 Uiso 1 1 calc R U . . .
C21 C 0.4061(2) 0.2106(3) 0.4897(3) 0.0680(10) Uani 1 1 d . . . . .
H21A H 0.404720 0.147876 0.478964 0.102 Uiso 1 1 calc R U . . .
H21B H 0.366297 0.235395 0.450828 0.102 Uiso 1 1 calc R U . . .
H21C H 0.421291 0.218593 0.544019 0.102 Uiso 1 1 calc R U . . .
C22 C 0.50961(18) 0.2173(3) 0.5448(3) 0.0697(10) Uani 1 1 d . . . . .
H22A H 0.509025 0.155295 0.532899 0.105 Uiso 1 1 calc R U . . .
H22B H 0.523951 0.222986 0.598875 0.105 Uiso 1 1 calc R U . . .
H22C H 0.535865 0.249618 0.541615 0.105 Uiso 1 1 calc R U . . .
C23 C 0.35450(12) 0.5583(2) 0.37782(16) 0.0410(6) Uani 1 1 d . . . . .
H23 H 0.360683 0.618022 0.393745 0.049 Uiso 1 1 calc R U . . .
C24 C 0.28734(12) 0.62366(19) 0.23706(16) 0.0383(6) Uani 1 1 d . . . . .
C25 C 0.30765(12) 0.5451(2) 0.29288(16) 0.0378(6) Uani 1 1 d . . . . .
C26 C 0.27313(12) 0.4723(2) 0.26169(17) 0.0411(6) Uani 1 1 d . . . . .
H26 H 0.281570 0.427634 0.297641 0.049 Uiso 1 1 calc R U . . .
C27 C 0.18418(19) 0.3905(3) 0.1542(2) 0.0667(10) Uani 1 1 d . . . . .
H27A H 0.199018 0.351126 0.199431 0.080 Uiso 1 1 calc R U . . .
H27B H 0.146695 0.416870 0.134245 0.080 Uiso 1 1 calc R U . . .
C28 C 0.1735(2) 0.3404(3) 0.0909(2) 0.0660(10) Uani 1 1 d . . . . .
H28A H 0.144419 0.293747 0.073628 0.079 Uiso 1 1 calc R U . . .
H28B H 0.210729 0.311636 0.112375 0.079 Uiso 1 1 calc R U . . .
C29 C 0.14983(14) 0.3968(3) 0.01626(19) 0.0522(8) Uani 1 1 d . . . . .
C30 C 0.18324(12) 0.4851(2) 0.04406(17) 0.0410(6) Uani 1 1 d . . . . .
C31 C 0.17774(14) 0.5415(2) -0.00976(18) 0.0474(7) Uani 1 1 d . . . . .
C32 C 0.20903(15) 0.6195(2) 0.0154(2) 0.0493(7) Uani 1 1 d . . . . .
H32 H 0.204975 0.656655 -0.022072 0.059 Uiso 1 1 calc R U . . .
C33 C 0.24595(14) 0.6429(2) 0.09489(19) 0.0433(6) Uani 1 1 d . . . . .
H33 H 0.267477 0.696234 0.111548 0.052 Uiso 1 1 calc R U . . .
C34 C 0.25275(11) 0.59138(19) 0.15135(16) 0.0368(6) Uani 1 1 d . . . . .
C35 C 0.22044(11) 0.51246(19) 0.12468(16) 0.0367(6) Uani 1 1 d . . . . .
C36 C 0.24479(15) 0.6790(2) 0.2371(2) 0.0491(7) Uani 1 1 d . . . . .
H36A H 0.232462 0.731003 0.203463 0.074 Uiso 1 1 calc R U . . .
H36B H 0.264925 0.697186 0.291995 0.074 Uiso 1 1 calc R U . . .
H36C H 0.209988 0.643850 0.215769 0.074 Uiso 1 1 calc R U . . .
C37 C 0.33975(14) 0.6806(2) 0.2647(2) 0.0517(7) Uani 1 1 d . . . . .
H37A H 0.325163 0.730846 0.228527 0.077 Uiso 1 1 calc R U . . .
H37B H 0.366451 0.645736 0.263986 0.077 Uiso 1 1 calc R U . . .
H37C H 0.361070 0.701719 0.319294 0.077 Uiso 1 1 calc R U . . .
C38 C 0.08374(18) 0.4104(4) -0.0396(4) 0.0917(17) Uani 1 1 d . . . . .
H38A H 0.070715 0.448069 -0.084297 0.138 Uiso 1 1 calc R U . . .
H38B H 0.074018 0.438413 -0.010242 0.138 Uiso 1 1 calc R U . . .
H38C H 0.063693 0.353623 -0.060357 0.138 Uiso 1 1 calc R U . . .
C39 C 0.1659(2) 0.3394(3) -0.0220(3) 0.0657(10) Uani 1 1 d . . . . .
H39A H 0.147278 0.362516 -0.075074 0.099 Uiso 1 1 calc R U . . .
H39B H 0.152048 0.279449 -0.027376 0.099 Uiso 1 1 calc R U . . .
H39C H 0.208931 0.339037 0.011810 0.099 Uiso 1 1 calc R U . . .
C40 C 0.1179(6) 0.5782(6) -0.1489(5) 0.0697(19) Uani 0.8 1 d D U P A 1
H40A H 0.149775 0.599939 -0.146371 0.084 Uiso 0.8 1 calc R U P A 1
H40B H 0.102103 0.628485 -0.140295 0.084 Uiso 0.8 1 calc R U P A 1
C41 C 0.0696(3) 0.5385(5) -0.2298(3) 0.0861(18) Uani 0.8 1 d D U P A 1
H41A H 0.038641 0.515999 -0.230594 0.103 Uiso 0.8 1 calc R U P A 1
H41B H 0.051492 0.585682 -0.270475 0.103 Uiso 0.8 1 calc R U P A 1
C42 C 0.0875(3) 0.4661(6) -0.2544(4) 0.099(2) Uani 0.8 1 d D U P A 1
H42A H 0.052334 0.432199 -0.298721 0.119 Uiso 0.8 1 calc R U P A 1
H42B H 0.114956 0.425922 -0.208716 0.119 Uiso 0.8 1 calc R U P A 1
C43 C 0.1173(4) 0.5048(8) -0.2813(5) 0.114(3) Uani 0.8 1 d D U P A 1
H43A H 0.146149 0.462981 -0.270967 0.171 Uiso 0.8 1 calc R U P A 1
H43B H 0.137498 0.559149 -0.251602 0.171 Uiso 0.8 1 calc R U P A 1
H43C H 0.087639 0.517663 -0.338773 0.171 Uiso 0.8 1 calc R U P A 1
C40A C 0.114(3) 0.5802(19) -0.1515(18) 0.085(7) Uani 0.2 1 d D U P A 2
H40C H 0.141131 0.628159 -0.137521 0.102 Uiso 0.2 1 calc R U P A 2
H40D H 0.076837 0.604692 -0.167860 0.102 Uiso 0.2 1 calc R U P A 2
C41A C 0.1022(13) 0.5166(19) -0.2138(13) 0.087(5) Uani 0.2 1 d D U P A 2
H41C H 0.137997 0.480532 -0.187715 0.104 Uiso 0.2 1 calc R U P A 2
H41D H 0.069663 0.476594 -0.231903 0.104 Uiso 0.2 1 calc R U P A 2
C42A C 0.0865(14) 0.5609(18) -0.2856(13) 0.094(5) Uani 0.2 1 d D U P A 2
H42C H 0.120358 0.595498 -0.269863 0.113 Uiso 0.2 1 calc R U P A 2
H42D H 0.052517 0.600846 -0.310432 0.113 Uiso 0.2 1 calc R U P A 2
C43A C 0.0706(11) 0.489(2) -0.3441(15) 0.084(6) Uani 0.2 1 d D U P A 2
H43D H 0.099477 0.488530 -0.350564 0.125 Uiso 0.2 1 calc R U P A 2
H43E H 0.031118 0.500090 -0.396097 0.125 Uiso 0.2 1 calc R U P A 2
H43F H 0.071015 0.432170 -0.323382 0.125 Uiso 0.2 1 calc R U P A 2

loop_
_atom_site_aniso_label
_atom_site_aniso_U_11
_atom_site_aniso_U_22
_atom_site_aniso_U_33
_atom_site_aniso_U_23
_atom_site_aniso_U_13
_atom_site_aniso_U_12
Cl1 0.0573(4) 0.0437(4) 0.0349(4) -0.0062(3) 0.0230(3) 0.0022(3)
O1 0.0429(10) 0.0422(11) 0.0282(9) -0.0015(8) 0.0185(8) 0.0011(8)
O2 0.0771(16) 0.0593(16) 0.0344(12) -0.0019(11) 0.0256(12) 0.0031(13)
N1 0.0728(19) 0.0588(19) 0.0419(15) -0.0097(15) 0.0308(15) -0.0069(16)
N2 0.0691(17) 0.0563(18) 0.0443(15) 0.0062(14) 0.0347(14) 0.0010(14)
N3 0.085(2) 0.059(2) 0.0584(19) 0.0021(16) 0.0427(18) -0.0175(17)
N4 0.0408(11) 0.0382(13) 0.0349(11) -0.0002(10) 0.0224(10) -0.0044(9)
C1 0.0504(15) 0.0558(19) 0.0319(13) 0.0015(14) 0.0251(12) 0.0037(14)
C2 0.0456(14) 0.0556(19) 0.0316(13) -0.0022(13) 0.0244(12) -0.0030(13)
C3 0.0528(15) 0.055(2) 0.0359(14) 0.0014(14) 0.0280(13) -0.0089(14)
C4 0.0404(12) 0.0466(16) 0.0329(13) -0.0018(12) 0.0234(11) 0.0005(11)
C5 0.0396(12) 0.0464(16) 0.0339(13) 0.0000(12) 0.0251(11) 0.0019(11)
C6 0.0382(12) 0.0471(16) 0.0311(13) 0.0004(12) 0.0220(11) -0.0023(11)
C7 0.0372(12) 0.0460(16) 0.0336(13) -0.0010(12) 0.0241(11) -0.0003(11)
C8 0.0404(12) 0.0421(15) 0.0288(12) -0.0013(11) 0.0202(11) 0.0028(11)
C9 0.0503(15) 0.060(2) 0.0384(15) -0.0030(15) 0.0229(13) 0.0160(15)
C10 0.0485(14) 0.0502(17) 0.0435(15) -0.0007(13) 0.0311(13) -0.0046(13)
C11 0.0416(13) 0.0469(16) 0.0326(13) -0.0040(12) 0.0240(12) -0.0050(11)
C12 0.0397(12) 0.0482(16) 0.0344(14) -0.0049(12) 0.0243(12) -0.0019(11)
C13 0.0407(12) 0.0435(16) 0.0317(13) -0.0036(11) 0.0237(11) -0.0032(11)
C14 0.0517(15) 0.0439(17) 0.0365(14) -0.0014(13) 0.0260(13) -0.0014(13)
C15 0.0490(15) 0.0472(18) 0.0432(16) -0.0039(14) 0.0262(14) -0.0026(13)
C16 0.0576(17) 0.0463(18) 0.0399(15) -0.0062(14) 0.0264(14) 0.0024(14)
C17 0.0411(12) 0.0440(16) 0.0305(13) -0.0061(11) 0.0219(11) -0.0025(11)
C18 0.0397(12) 0.0410(15) 0.0354(14) -0.0040(12) 0.0245(12) -0.0029(11)
C19 0.0490(15) 0.0413(17) 0.0480(17) -0.0052(14) 0.0237(14) -0.0044(13)
C20 0.066(2) 0.058(2) 0.063(2) -0.0122(19) 0.0406(18) -0.0076(17)
C21 0.074(2) 0.058(2) 0.068(2) -0.002(2) 0.046(2) -0.0107(19)
C22 0.063(2) 0.060(2) 0.068(2) -0.005(2) 0.0361(19) 0.0027(18)
C23 0.0440(13) 0.0428(16) 0.0317(13) -0.0050(12) 0.0233(12) -0.0042(11)
C24 0.0414(12) 0.0373(14) 0.0344(13) -0.0046(11) 0.0245(11) -0.0039(11)
C25 0.0405(12) 0.0402(15) 0.0308(12) -0.0033(11) 0.0231(11) -0.0018(11)
C26 0.0450(13) 0.0409(15) 0.0340(13) 0.0005(12) 0.0250(12) 0.0021(11)
C27 0.073(2) 0.056(2) 0.053(2) 0.0016(18) 0.0339(18) -0.0219(18)
C28 0.074(2) 0.058(2) 0.055(2) -0.0082(18) 0.0384(19) -0.0196(19)
C29 0.0513(16) 0.057(2) 0.0388(15) -0.0151(15) 0.0262(14) -0.0152(14)
C30 0.0383(12) 0.0415(16) 0.0368(14) -0.0020(12) 0.0224(11) 0.0039(11)
C31 0.0495(15) 0.0488(18) 0.0352(14) -0.0029(13) 0.0247(13) 0.0063(13)
C32 0.0606(17) 0.0458(17) 0.0416(15) 0.0042(14) 0.0342(14) 0.0042(14)
C33 0.0512(15) 0.0389(15) 0.0431(15) 0.0010(13) 0.0329(13) 0.0012(12)
C34 0.0409(12) 0.0346(14) 0.0352(13) -0.0015(11) 0.0256(11) 0.0011(10)
C35 0.0368(11) 0.0364(14) 0.0353(13) 0.0004(11) 0.0233(11) 0.0040(10)
C36 0.0584(16) 0.0438(16) 0.0471(16) -0.0034(14) 0.0361(15) 0.0070(13)
C37 0.0490(15) 0.0539(19) 0.0419(15) -0.0028(14) 0.0261(13) -0.0107(14)
C38 0.0488(19) 0.088(4) 0.093(4) -0.014(3) 0.029(2) -0.017(2)
C39 0.078(2) 0.0437(19) 0.063(2) -0.0123(18) 0.042(2) -0.0090(17)
C40 0.071(4) 0.084(4) 0.038(3) 0.011(3) 0.030(3) 0.005(3)
C41 0.079(3) 0.110(5) 0.040(2) 0.006(3) 0.028(2) 0.021(3)
C42 0.096(4) 0.114(5) 0.058(3) -0.004(3) 0.039(3) 0.011(4)
C43 0.106(5) 0.141(8) 0.082(5) -0.006(5) 0.058(4) 0.004(5)
C40A 0.085(10) 0.086(11) 0.037(8) -0.009(8) 0.021(8) 0.027(10)
C41A 0.087(8) 0.103(9) 0.046(6) -0.008(6) 0.034(6) 0.030(7)
C42A 0.100(9) 0.120(10) 0.060(7) -0.009(7) 0.052(7) 0.018(9)
C43A 0.076(10) 0.122(15) 0.069(9) -0.031(10) 0.055(9) -0.023(11)

loop_
_atom_type_symbol
_atom_type_description
_atom_type_scat_dispersion_real
_atom_type_scat_dispersion_imag
_atom_type_scat_source
C C 0.0181 0.0091 'International Tables Vol C Tables 4.2.6.8 and 6.1.1.4'
H H 0.0000 0.0000 'International Tables Vol C Tables 4.2.6.8 and 6.1.1.4'
Cl Cl 0.3639 0.7018 'International Tables Vol C Tables 4.2.6.8 and 6.1.1.4'
N N 0.0311 0.0180 'International Tables Vol C Tables 4.2.6.8 and 6.1.1.4'
O O 0.0492 0.0322 'International Tables Vol C Tables 4.2.6.8 and 6.1.1.4'

loop_
_geom_angle_atom_site_label_1
_geom_angle_atom_site_label_2
_geom_angle_atom_site_label_3
_geom_angle
_geom_angle_site_symmetry_1
_geom_angle_site_symmetry_3
_geom_angle_publ_flag
C5 O1 C8 110.2(2) . . ?
C31 O2 C40 119.2(5) . . ?
C31 O2 C40A 119.6(15) . . ?
C26 N4 C35 120.9(2) . . ?
C26 N4 C27 120.6(3) . . ?
C35 N4 C27 118.5(3) . . ?
N1 C1 C4 179.2(4) . . ?
N2 C2 C4 177.0(4) . . ?
N3 C3 C6 175.4(3) . . ?
C5 C4 C1 120.4(3) . . ?
C5 C4 C2 122.4(3) . . ?
C1 C4 C2 117.1(3) . . ?
O1 C5 C4 118.5(3) . . ?
O1 C5 C6 109.9(2) . . ?
C4 C5 C6 131.6(3) . . ?
C7 C6 C3 123.9(3) . . ?
C7 C6 C5 109.3(3) . . ?
C3 C6 C5 126.8(3) . . ?
C6 C7 C11 125.1(3) . . ?
C6 C7 C8 107.8(2) . . ?
C11 C7 C8 126.9(3) . . ?
O1 C8 C9 105.2(2) . . ?
O1 C8 C7 102.5(2) . . ?
C9 C8 C7 116.7(3) . . ?
O1 C8 C10 106.8(2) . . ?
C9 C8 C10 112.7(3) . . ?
C7 C8 C10 111.7(2) . . ?
C8 C9 H9A 109.5 . . ?
C8 C9 H9B 109.5 . . ?
H9A C9 H9B 109.5 . . ?
C8 C9 H9C 109.5 . . ?
H9A C9 H9C 109.5 . . ?
H9B C9 H9C 109.5 . . ?
C8 C10 H10A 109.5 . . ?
C8 C10 H10B 109.5 . . ?
H10A C10 H10B 109.5 . . ?
C8 C10 H10C 109.5 . . ?
H10A C10 H10C 109.5 . . ?
H10B C10 H10C 109.5 . . ?
C12 C11 C7 124.9(3) . . ?
C12 C11 H11 117.6 . . ?
C7 C11 H11 117.6 . . ?
C11 C12 C13 126.2(3) . . ?
C11 C12 H12 116.9 . . ?
C13 C12 H12 116.9 . . ?
C18 C13 C12 121.4(3) . . ?
C18 C13 C14 118.8(3) . . ?
C12 C13 C14 119.8(3) . . ?
C13 C14 C15 113.7(3) . . ?
C13 C14 H14A 108.8 . . ?
C15 C14 H14A 108.8 . . ?
C13 C14 H14B 108.8 . . ?
C15 C14 H14B 108.8 . . ?
H14A C14 H14B 107.7 . . ?
C16 C15 C14 111.2(3) . . ?
C16 C15 C19 112.8(3) . . ?
C14 C15 C19 112.6(3) . . ?
C16 C15 H15 106.6 . . ?
C14 C15 H15 106.6 . . ?
C19 C15 H15 106.6 . . ?
C15 C16 C17 114.1(3) . . ?
C15 C16 H16A 108.7 . . ?
C17 C16 H16A 108.7 . . ?
C15 C16 H16B 108.7 . . ?
C17 C16 H16B 108.7 . . ?
H16A C16 H16B 107.6 . . ?
C23 C17 C18 120.6(3) . . ?
C23 C17 C16 123.7(3) . . ?
C18 C17 C16 115.7(3) . . ?
C13 C18 C17 125.5(3) . . ?
C13 C18 Cl1 117.6(2) . . ?
C17 C18 Cl1 116.8(2) . . ?
C21 C19 C15 115.0(3) . . ?
C21 C19 C22 109.9(3) . . ?
C15 C19 C22 108.7(3) . . ?
C21 C19 C20 110.3(3) . . ?
C15 C19 C20 108.2(3) . . ?
C22 C19 C20 104.1(3) . . ?
C19 C20 H20A 109.5 . . ?
C19 C20 H20B 109.5 . . ?
H20A C20 H20B 109.5 . . ?
C19 C20 H20C 109.5 . . ?
H20A C20 H20C 109.5 . . ?
H20B C20 H20C 109.5 . . ?
C19 C21 H21A 109.5 . . ?
C19 C21 H21B 109.5 . . ?
H21A C21 H21B 109.5 . . ?
C19 C21 H21C 109.5 . . ?
H21A C21 H21C 109.5 . . ?
H21B C21 H21C 109.5 . . ?
C19 C22 H22A 109.5 . . ?
C19 C22 H22B 109.5 . . ?
H22A C22 H22B 109.5 . . ?
C19 C22 H22C 109.5 . . ?
H22A C22 H22C 109.5 . . ?
H22B C22 H22C 109.5 . . ?
C17 C23 C25 132.3(3) . . ?
C17 C23 H23 113.8 . . ?
C25 C23 H23 113.8 . . ?
C34 C24 C25 109.7(2) . . ?
C34 C24 C37 110.3(2) . . ?
C25 C24 C37 111.6(2) . . ?
C34 C24 C36 107.6(2) . . ?
C25 C24 C36 108.0(2) . . ?
C37 C24 C36 109.5(3) . . ?
C26 C25 C23 122.6(3) . . ?
C26 C25 C24 117.8(2) . . ?
C23 C25 C24 118.2(3) . . ?
N4 C26 C25 123.8(3) . . ?
N4 C26 H26 118.1 . . ?
C25 C26 H26 118.1 . . ?
C28 C27 N4 110.7(3) . . ?
C28 C27 H27A 109.5 . . ?
N4 C27 H27A 109.5 . . ?
C28 C27 H27B 109.5 . . ?
N4 C27 H27B 109.5 . . ?
H27A C27 H27B 108.1 . . ?
C27 C28 C29 113.6(4) . . ?
C27 C28 H28A 108.8 . . ?
C29 C28 H28A 108.8 . . ?
C27 C28 H28B 108.8 . . ?
C29 C28 H28B 108.8 . . ?
H28A C28 H28B 107.7 . . ?
C38 C29 C39 111.3(4) . . ?
C38 C29 C30 111.5(3) . . ?
C39 C29 C30 111.0(3) . . ?
C38 C29 C28 111.6(4) . . ?
C39 C29 C28 101.2(3) . . ?
C30 C29 C28 109.8(3) . . ?
C31 C30 C35 117.0(3) . . ?
C31 C30 C29 121.4(3) . . ?
C35 C30 C29 121.6(3) . . ?
O2 C31 C32 121.6(3) . . ?
O2 C31 C30 116.8(3) . . ?
C32 C31 C30 121.5(3) . . ?
C33 C32 C31 119.7(3) . . ?
C33 C32 H32 120.2 . . ?
C31 C32 H32 120.2 . . ?
C32 C33 C34 122.1(3) . . ?
C32 C33 H33 118.9 . . ?
C34 C33 H33 118.9 . . ?
C33 C34 C35 117.5(3) . . ?
C33 C34 C24 121.5(3) . . ?
C35 C34 C24 120.5(2) . . ?
C34 C35 C30 122.2(3) . . ?
C34 C35 N4 117.6(2) . . ?
C30 C35 N4 120.2(3) . . ?
C24 C36 H36A 109.5 . . ?
C24 C36 H36B 109.5 . . ?
H36A C36 H36B 109.5 . . ?
C24 C36 H36C 109.5 . . ?
H36A C36 H36C 109.5 . . ?
H36B C36 H36C 109.5 . . ?
C24 C37 H37A 109.5 . . ?
C24 C37 H37B 109.5 . . ?
H37A C37 H37B 109.5 . . ?
C24 C37 H37C 109.5 . . ?
H37A C37 H37C 109.5 . . ?
H37B C37 H37C 109.5 . . ?
C29 C38 H38A 109.5 . . ?
C29 C38 H38B 109.5 . . ?
H38A C38 H38B 109.5 . . ?
C29 C38 H38C 109.5 . . ?
H38A C38 H38C 109.5 . . ?
H38B C38 H38C 109.5 . . ?
C29 C39 H39A 109.5 . . ?
C29 C39 H39B 109.5 . . ?
H39A C39 H39B 109.5 . . ?
C29 C39 H39C 109.5 . . ?
H39A C39 H39C 109.5 . . ?
H39B C39 H39C 109.5 . . ?
O2 C40 C41 110.0(7) . . ?
O2 C40 H40A 109.7 . . ?
C41 C40 H40A 109.7 . . ?
O2 C40 H40B 109.7 . . ?
C41 C40 H40B 109.7 . . ?
H40A C40 H40B 108.2 . . ?
C42 C41 C40 116.1(7) . . ?
C42 C41 H41A 108.3 . . ?
C40 C41 H41A 108.3 . . ?
C42 C41 H41B 108.3 . . ?
C40 C41 H41B 108.3 . . ?
H41A C41 H41B 107.4 . . ?
C41 C42 C43 108.9(8) . . ?
C41 C42 H42A 109.9 . . ?
C43 C42 H42A 109.9 . . ?
C41 C42 H42B 109.9 . . ?
C43 C42 H42B 109.9 . . ?
H42A C42 H42B 108.3 . . ?
C42 C43 H43A 109.5 . . ?
C42 C43 H43B 109.5 . . ?
H43A C43 H43B 109.5 . . ?
C42 C43 H43C 109.5 . . ?
H43A C43 H43C 109.5 . . ?
H43B C43 H43C 109.5 . . ?
O2 C40A C41A 95.0(16) . . ?
O2 C40A H40C 112.7 . . ?
C41A C40A H40C 112.7 . . ?
O2 C40A H40D 112.7 . . ?
C41A C40A H40D 112.7 . . ?
H40C C40A H40D 110.2 . . ?
C42A C41A C40A 114(2) . . ?
C42A C41A H41C 108.8 . . ?
C40A C41A H41C 108.8 . . ?
C42A C41A H41D 108.8 . . ?
C40A C41A H41D 108.8 . . ?
H41C C41A H41D 107.6 . . ?
C41A C42A C43A 107(2) . . ?
C41A C42A H42C 110.3 . . ?
C43A C42A H42C 110.3 . . ?
C41A C42A H42D 110.3 . . ?
C43A C42A H42D 110.3 . . ?
H42C C42A H42D 108.6 . . ?
C42A C43A H43D 109.5 . . ?
C42A C43A H43E 109.5 . . ?
H43D C43A H43E 109.5 . . ?
C42A C43A H43F 109.5 . . ?
H43D C43A H43F 109.5 . . ?
H43E C43A H43F 109.5 . . ?

loop_
_geom_bond_atom_site_label_1
_geom_bond_atom_site_label_2
_geom_bond_distance
_geom_bond_site_symmetry_2
_geom_bond_publ_flag
Cl1 C18 1.748(3) . ?
O1 C5 1.334(4) . ?
O1 C8 1.479(3) . ?
O2 C31 1.377(4) . ?
O2 C40 1.407(7) . ?
O2 C40A 1.45(2) . ?
N1 C1 1.144(5) . ?
N2 C2 1.139(5) . ?
N3 C3 1.149(5) . ?
N4 C26 1.356(4) . ?
N4 C35 1.412(4) . ?
N4 C27 1.458(4) . ?
C1 C4 1.424(5) . ?
C2 C4 1.425(5) . ?
C3 C6 1.417(5) . ?
C4 C5 1.376(4) . ?
C5 C6 1.431(4) . ?
C6 C7 1.366(4) . ?
C7 C11 1.425(4) . ?
C7 C8 1.517(4) . ?
C8 C9 1.515(4) . ?
C8 C10 1.518(4) . ?
C9 H9A 0.9800 . ?
C9 H9B 0.9800 . ?
C9 H9C 0.9800 . ?
C10 H10A 0.9800 . ?
C10 H10B 0.9800 . ?
C10 H10C 0.9800 . ?
C11 C12 1.362(4) . ?
C11 H11 0.9500 . ?
C12 C13 1.428(4) . ?
C12 H12 0.9500 . ?
C13 C18 1.375(4) . ?
C13 C14 1.511(4) . ?
C14 C15 1.532(4) . ?
C14 H14A 0.9900 . ?
C14 H14B 0.9900 . ?
C15 C16 1.508(5) . ?
C15 C19 1.559(5) . ?
C15 H15 1.0000 . ?
C16 C17 1.533(5) . ?
C16 H16A 0.9900 . ?
C16 H16B 0.9900 . ?
C17 C23 1.368(4) . ?
C17 C18 1.442(4) . ?
C19 C21 1.485(5) . ?
C19 C22 1.566(5) . ?
C19 C20 1.569(6) . ?
C20 H20A 0.9800 . ?
C20 H20B 0.9800 . ?
C20 H20C 0.9800 . ?
C21 H21A 0.9800 . ?
C21 H21B 0.9800 . ?
C21 H21C 0.9800 . ?
C22 H22A 0.9800 . ?
C22 H22B 0.9800 . ?
C22 H22C 0.9800 . ?
C23 C25 1.440(4) . ?
C23 H23 0.9500 . ?
C24 C34 1.530(4) . ?
C24 C25 1.533(4) . ?
C24 C37 1.536(4) . ?
C24 C36 1.544(4) . ?
C25 C26 1.358(4) . ?
C26 H26 0.9500 . ?
C27 C28 1.443(6) . ?
C27 H27A 0.9900 . ?
C27 H27B 0.9900 . ?
C28 C29 1.566(6) . ?
C28 H28A 0.9900 . ?
C28 H28B 0.9900 . ?
C29 C38 1.513(5) . ?
C29 C39 1.517(5) . ?
C29 C30 1.545(5) . ?
C30 C31 1.398(5) . ?
C30 C35 1.410(4) . ?
C31 C32 1.387(5) . ?
C32 C33 1.375(5) . ?
C32 H32 0.9500 . ?
C33 C34 1.383(4) . ?
C33 H33 0.9500 . ?
C34 C35 1.410(4) . ?
C36 H36A 0.9800 . ?
C36 H36B 0.9800 . ?
C36 H36C 0.9800 . ?
C37 H37A 0.9800 . ?
C37 H37B 0.9800 . ?
C37 H37C 0.9800 . ?
C38 H38A 0.9800 . ?
C38 H38B 0.9800 . ?
C38 H38C 0.9800 . ?
C39 H39A 0.9800 . ?
C39 H39B 0.9800 . ?
C39 H39C 0.9800 . ?
C40 C41 1.502(11) . ?
C40 H40A 0.9900 . ?
C40 H40B 0.9900 . ?
C41 C42 1.491(10) . ?
C41 H41A 0.9900 . ?
C41 H41B 0.9900 . ?
C42 C43 1.502(11) . ?
C42 H42A 0.9900 . ?
C42 H42B 0.9900 . ?
C43 H43A 0.9800 . ?
C43 H43B 0.9800 . ?
C43 H43C 0.9800 . ?
C40A C41A 1.54(2) . ?
C40A H40C 0.9900 . ?
C40A H40D 0.9900 . ?
C41A C42A 1.498(18) . ?
C41A H41C 0.9900 . ?
C41A H41D 0.9900 . ?
C42A C43A 1.519(18) . ?
C42A H42C 0.9900 . ?
C42A H42D 0.9900 . ?
C43A H43D 0.9800 . ?
C43A H43E 0.9800 . ?
C43A H43F 0.9800 . ?
